data_7010295
loop_
_publ_author_name
'Beddoes, Roy L.'
'Elwell, Mark S.'
'Mabbs, Frank E.'
'McInnes, Eric J. L.'
'Roberts, Andrew'
'Sarwar, M. Fahad'
'Whiteley, Mark W.'

_publ_contact_author
;
    Mark Whiteley
 
;
_publ_section_title
;
 Synthesis, redox chemistry and EPR spectroscopy of the mixed-sandwich
 complexes (\h-arene)(\h-cycloheptatrienyl)metal(z+)
 (M&#x2005;=&#x2005;Cr or Mo; z&#x2005;=&#x2005;1 or 2): crystal
 structures of the redox pair [Cr(\h-C6H5Me)(\h-C7H6C6H4Me-4)][PF6]n
 (n&#x2005;=&#x2005;1 or 2)
;
_journal_issue 24
_journal_name_full 'Journal of the Chemical Society, Dalton Transactions'
_journal_page_first 4669
_journal_paper_doi 10.1039/b007830l
_journal_year 2000
_chemical_formula_sum 'C21 H21 Cr F12 P2'
_chemical_formula_weight 615.32
_space_group_IT_number 14
_symmetry_cell_setting monoclinic
_symmetry_Int_Tables_number 14
_symmetry_space_group_name_Hall '-P 2yn'
_symmetry_space_group_name_H-M 'P 1 21/n 1'
_audit_creation_date 19100-09-26
_audit_creation_method 'by teXsan v1.7'
_audit_update_record
;
?
;
_cell_angle_alpha 90
_cell_angle_beta 93.22(3)
_cell_angle_gamma 90
_cell_formula_units_Z 4
_cell_length_a 12.747(5)
_cell_length_b 12.697(4)
_cell_length_c 14.317(5)
_cell_measurement_reflns_used 24
_cell_measurement_temperature 296.2
_cell_measurement_theta_max 9.9
_cell_measurement_theta_min 7.6
_cell_volume 2313.5(14)
_computing_cell_refinement 'MSC/AFC Diffractometer Control'
_computing_data_collection 'MSC/AFC Diffractometer Control'
_computing_data_reduction 'teXsan (MSC, 1995)'
_computing_publication_material 'teXsan (MSC, 1995)'
_computing_structure_refinement 'teXsan (MSC, 1995)'
_computing_structure_solution
;
SIR92 (Altomare, et. al. 1993)
;
_diffrn_ambient_temperature 296.2
_diffrn_measurement_device 'Rigaku AFC5R'
_diffrn_measurement_method \w
_diffrn_orient_matrix_UB_11 -0.06143
_diffrn_orient_matrix_UB_12 -0.01640
_diffrn_orient_matrix_UB_13 0.03797
_diffrn_orient_matrix_UB_21 0.01332
_diffrn_orient_matrix_UB_22 -0.07703
_diffrn_orient_matrix_UB_23 -0.00779
_diffrn_orient_matrix_UB_31 0.04714
_diffrn_orient_matrix_UB_32 0.00036
_diffrn_orient_matrix_UB_33 0.05823
_diffrn_radiation_detector 'scintillation counter'
_diffrn_radiation_monochromator graphite
_diffrn_radiation_source 'Rigaku rotating anode'
_diffrn_radiation_type 'Mo K\a'
_diffrn_radiation_wavelength 0.7107
_diffrn_reflns_av_R_equivalents 0.00994
_diffrn_reflns_av_sigmaI/netI 0.060
_diffrn_reflns_limit_h_max 15
_diffrn_reflns_limit_h_min 0
_diffrn_reflns_limit_k_max 15
_diffrn_reflns_limit_k_min 0
_diffrn_reflns_limit_l_max 17
_diffrn_reflns_limit_l_min -17
_diffrn_reflns_number 4509
_diffrn_reflns_reduction_process 'Lp corrections applied'
_diffrn_reflns_theta_max 25.06
_diffrn_reflns_theta_min 1.42
_diffrn_standards_decay_% -0.91
_diffrn_standards_interval_count 150
_diffrn_standards_number 3
_exptl_absorpt_coefficient_mu 0.739
_exptl_absorpt_correction_T_max 1.000
_exptl_absorpt_correction_T_min 0.895
_exptl_absorpt_correction_type
;
\y scans (North,Phillips & Matthews, 1968)
;
_exptl_crystal_colour orange
_exptl_crystal_density_diffrn 1.766
_exptl_crystal_density_meas ?
_exptl_crystal_description prismatic
_exptl_crystal_F_000 1236.00
_exptl_crystal_size_max 0.40
_exptl_crystal_size_mid 0.25
_exptl_crystal_size_min 0.15
_refine_diff_density_max 0.35
_refine_diff_density_min -0.29
_refine_ls_extinction_method none
_refine_ls_goodness_of_fit_all 2.322
_refine_ls_goodness_of_fit_obs 2.593
_refine_ls_hydrogen_treatment noref
_refine_ls_matrix_type full
_refine_ls_number_constraints 0
_refine_ls_number_parameters 379
_refine_ls_number_reflns 3115
_refine_ls_number_restraints 0
_refine_ls_R_factor_all 0.0691
_refine_ls_R_factor_obs 0.0455
_refine_ls_shift/esd_max 0.0180
_refine_ls_shift/esd_mean 0.0020
_refine_ls_structure_factor_coef F
_refine_ls_weighting_details 'w = 1/[\s^2^(Fo) + 0.00001|Fo|^2^]'
_refine_ls_weighting_scheme calc
_refine_ls_wR_factor_all 0.0444
_refine_ls_wR_factor_obs 0.0426
_reflns_number_observed 3115
_reflns_number_total 4306
_reflns_observed_criterion >3.00\s(I)
_cod_data_source_file b007830l.txt
_cod_data_source_block S514
_cod_depositor_comments
;
The following automatic conversions were performed:

'_refine_ls_weighting_scheme' value 'w = 1/[\s^2^(Fo) +
0.00001|Fo|^2^]' was changed to 'calc'. New tag
'_refine_ls_weighting_details' was created. The value of the new tag
was set to 'w = 1/[\s^2^(Fo) + 0.00001|Fo|^2^]'.

Automatic conversion script
Id: cif_fix_values 3143 2015-03-26 13:38:13Z robertas 
;
_cod_original_cell_volume 2313(1)
_cod_original_sg_symbol_H-M 'P 21/n     '
_cod_original_formula_sum 'C21 H21 Cr F12 P2 '
_cod_database_code 7010295

loop_
_symmetry_equiv_pos_as_xyz
'   +x,   +y,   +z'
1/2-x,1/2+y,1/2-z
'   -x,   -y,   -z'
1/2+x,1/2-y,1/2+z

loop_
_atom_site_aniso_label
_atom_site_aniso_U_11
_atom_site_aniso_U_22
_atom_site_aniso_U_33
_atom_site_aniso_U_12
_atom_site_aniso_U_13
_atom_site_aniso_U_23
Cr1 0.0309(4) 0.0335(4) 0.0387(4) 0.0003(3) 0.0055(3) 0.0002(3)
C1 0.049(3) 0.047(3) 0.052(3) -0.007(2) 0.025(2) 0.003(2)
C2 0.051(3) 0.057(3) 0.039(3) 0.007(2) 0.011(2) 0.011(2)
C3 0.048(3) 0.063(3) 0.036(3) -0.002(2) 0.003(2) -0.009(2)
C4 0.056(3) 0.041(3) 0.053(3) 0.001(2) 0.010(2) -0.014(2)
C5 0.048(3) 0.048(3) 0.054(3) 0.018(2) 0.011(2) 0.000(2)
C6 0.032(2) 0.062(3) 0.045(3) 0.003(2) 0.011(2) -0.006(2)
C7 0.034(3) 0.110(5) 0.077(4) 0.000(3) 0.003(3) -0.011(3)
C8 0.048(3) 0.052(3) 0.061(3) -0.021(3) 0.019(2) -0.002(3)
C9 0.058(3) 0.048(3) 0.046(3) -0.004(3) 0.015(2) 0.012(2)
C10 0.052(3) 0.049(3) 0.034(2) 0.002(2) 0.005(2) 0.005(2)
C11 0.038(2) 0.040(3) 0.035(2) -0.001(2) 0.002(2) -0.006(2)
C12 0.030(2) 0.040(2) 0.036(2) 0.004(2) 0.007(2) -0.005(2)
C13 0.027(2) 0.044(3) 0.051(3) 0.007(2) 0.004(2) -0.005(2)
C14 0.027(2) 0.054(3) 0.061(3) -0.003(2) 0.009(2) -0.007(3)
C15 0.033(2) 0.039(2) 0.038(2) 0.005(2) 0.001(2) -0.003(2)
C16 0.043(3) 0.047(3) 0.038(2) 0.004(2) 0.003(2) 0.000(2)
C17 0.047(3) 0.043(3) 0.052(3) 0.001(2) 0.004(2) -0.010(2)
C18 0.036(2) 0.041(3) 0.059(3) 0.004(2) 0.005(2) 0.003(2)
C19 0.061(3) 0.048(3) 0.042(3) 0.007(2) 0.000(2) 0.007(2)
C20 0.055(3) 0.044(3) 0.045(3) 0.005(2) -0.004(2) -0.005(2)
C21 0.071(4) 0.046(3) 0.086(4) -0.006(3) 0.003(3) 0.007(3)
P2 0.0484(8) 0.0726(10) 0.0413(7) -0.0126(7) -0.0032(6) 0.0072(7)
F7 0.038(4) 0.19(2) 0.097(8) -0.042(7) -0.020(4) 0.055(10)
F8 0.130(9) 0.19(1) 0.054(5) 0.003(8) -0.009(5) -0.043(7)
F9 0.109(7) 0.082(5) 0.15(1) 0.021(4) 0.015(8) 0.050(6)
F10 0.028(3) 0.127(9) 0.081(6) 0.007(5) 0.005(4) 0.025(6)
F11 0.15(1) 0.070(6) 0.18(1) -0.001(6) -0.01(1) 0.056(7)
F12 0.082(5) 0.19(1) 0.049(5) 0.009(7) 0.017(4) -0.025(7)
F13 0.09(1) 0.27(3) 0.07(1) -0.07(2) -0.028(9) 0.09(2)
F14 0.069(9) 0.29(3) 0.10(1) -0.04(2) -0.008(9) 0.13(2)
F15 0.42(4) 0.20(2) 0.21(3) 0.20(3) 0.16(3) 0.03(2)
F16 0.19(3) 0.13(2) 0.14(1) -0.10(2) -0.05(2) -0.01(1)
F17 0.22(3) 0.24(3) 0.34(4) 0.11(2) 0.10(3) -0.05(3)
F18 0.21(2) 0.23(3) 0.08(1) -0.18(2) -0.04(2) 0.04(1)
P1 0.0444(7) 0.0506(8) 0.0462(7) 0.0004(6) -0.0004(6) 0.0019(6)
F1 0.056(2) 0.111(3) 0.084(2) 0.014(2) 0.021(2) 0.006(2)
F2 0.061(2) 0.141(3) 0.051(2) -0.024(2) -0.006(2) 0.012(2)
F3 0.127(3) 0.060(2) 0.131(3) -0.020(2) 0.019(2) -0.024(2)
F4 0.100(3) 0.206(4) 0.054(2) -0.039(3) -0.018(2) 0.042(2)
F5 0.044(2) 0.114(3) 0.111(3) 0.012(2) 0.008(2) 0.045(2)
F6 0.114(3) 0.047(2) 0.161(4) -0.008(2) 0.042(3) -0.007(2)

loop_
_atom_site_label
_atom_site_fract_x
_atom_site_fract_y
_atom_site_fract_z
_atom_site_U_iso_or_equiv
_atom_site_occupancy
_atom_site_refinement_flags
_atom_site_thermal_displace_type
_atom_site_calc_flag
_atom_site_calc_attached_atom
Cr1 0.77192(5) 0.20299(5) 0.01917(5) 0.0342(2) 1.000 . Uani d ?
C1 0.6505(3) 0.1303(3) 0.1002(3) 0.049(1) 1.000 . Uani d ?
C2 0.7387(4) 0.1497(4) 0.1603(3) 0.049(1) 1.000 . Uani d ?
C3 0.7798(3) 0.2505(4) 0.1667(3) 0.049(1) 1.000 . Uani d ?
C4 0.7337(4) 0.3312(3) 0.1140(3) 0.050(1) 1.000 . Uani d ?
C5 0.6449(3) 0.3119(3) 0.0550(3) 0.050(1) 1.000 . Uani d ?
C6 0.6003(3) 0.2114(4) 0.0481(3) 0.046(1) 1.000 . Uani d ?
C7 0.5033(4) 0.1910(4) -0.0118(4) 0.074(2) 1.000 . Uani d ?
C8 0.8992(3) 0.2910(4) -0.0373(3) 0.053(1) 1.000 . Uani d ?
C9 0.8125(4) 0.2920(4) -0.1019(3) 0.050(1) 1.000 . Uani d ?
C10 0.7481(3) 0.2088(4) -0.1304(3) 0.045(1) 1.000 . Uani d ?
C11 0.7529(3) 0.1031(3) -0.1031(3) 0.038(1) 1.000 . Uani d ?
C12 0.8244(3) 0.0510(3) -0.0400(3) 0.035(1) 1.000 . Uani d ?
C13 0.9065(3) 0.1005(3) 0.0130(3) 0.041(1) 1.000 . Uani d ?
C14 0.9397(3) 0.2054(4) 0.0140(3) 0.047(1) 1.000 . Uani d ?
C15 0.8053(3) -0.0633(3) -0.0242(3) 0.036(1) 1.000 . Uani d ?
C16 0.7736(3) -0.1272(3) -0.0987(3) 0.043(1) 1.000 . Uani d ?
C17 0.7605(3) -0.2337(3) -0.0875(3) 0.047(1) 1.000 . Uani d ?
C18 0.7785(3) -0.2804(3) -0.0010(3) 0.045(1) 1.000 . Uani d ?
C19 0.8093(4) -0.2167(4) 0.0731(3) 0.050(1) 1.000 . Uani d ?
C20 0.8233(3) -0.1099(3) 0.0625(3) 0.048(1) 1.000 . Uani d ?
C21 0.7641(4) -0.3973(4) 0.0114(4) 0.068(2) 1.000 . Uani d ?
H1 0.6239 0.0605 0.0946 0.058 1.000 . Uiso c ?
H2 0.7702 0.0942 0.1964 0.058 1.000 . Uiso c ?
H3 0.8397 0.2643 0.2074 0.059 1.000 . Uiso c ?
H4 0.7627 0.4001 0.1180 0.060 1.000 . Uiso c ?
H5 0.6143 0.3679 0.0190 0.059 1.000 . Uiso c ?
H7a 0.5032 0.1200 -0.0327 0.089 1.000 . Uiso c ?
H7b 0.4434 0.2031 0.0233 0.089 1.000 . Uiso c ?
H7c 0.5013 0.2369 -0.0642 0.089 1.000 . Uiso c ?
H8 0.9346 0.3562 -0.0273 0.064 1.000 . Uiso c ?
H9 0.7957 0.3583 -0.1297 0.060 1.000 . Uiso c ?
H10 0.6928 0.2260 -0.1750 0.054 1.000 . Uiso c ?
H11 0.6996 0.0595 -0.1315 0.046 1.000 . Uiso c ?
H13 0.9458 0.0553 0.0547 0.049 1.000 . Uiso c ?
H14 0.9983 0.2206 0.0557 0.057 1.000 . Uiso c ?
H16 0.7607 -0.0968 -0.1589 0.051 1.000 . Uiso c ?
H17 0.7387 -0.2757 -0.1399 0.057 1.000 . Uiso c ?
H19 0.8212 -0.2472 0.1333 0.060 1.000 . Uiso c ?
H20 0.8454 -0.0681 0.1150 0.058 1.000 . Uiso c ?
H21a 0.7116 -0.4096 0.0546 0.081 1.000 . Uiso c ?
H21b 0.7432 -0.4283 -0.0471 0.081 1.000 . Uiso c ?
H21c 0.8285 -0.4278 0.0345 0.081 1.000 . Uiso c ?
P2 1.0181(1) 0.0133(1) 0.29877(9) 0.0543(4) 1.000 . Uani d ?
F7 1.1361(8) 0.039(1) 0.3126(9) 0.110(5) 0.600 . Uani d ?
F8 0.9957(9) 0.045(1) 0.3991(6) 0.124(4) 0.600 . Uani d ?
F9 1.0400(8) -0.0984(7) 0.335(1) 0.112(4) 0.600 . Uani d ?
F10 0.8985(7) -0.010(1) 0.284(1) 0.079(3) 0.600 . Uani d ?
F11 0.992(1) 0.1232(8) 0.258(1) 0.137(5) 0.600 . Uani d ?
F12 1.0372(8) -0.026(1) 0.1992(7) 0.108(4) 0.600 . Uani d ?
F13 1.012(1) 0.060(3) 0.200(1) 0.144(9) 0.400 . Uani d ?
F14 1.028(1) -0.042(3) 0.394(2) 0.155(9) 0.400 . Uani d ?
F15 1.096(3) -0.061(2) 0.269(2) 0.27(1) 0.400 . Uani d ?
F16 1.101(2) 0.091(2) 0.328(2) 0.153(9) 0.400 . Uani d ?
F17 0.950(2) 0.099(2) 0.332(3) 0.26(2) 0.400 . Uani d ?
F18 0.918(2) -0.050(2) 0.275(2) 0.18(1) 0.400 . Uani d ?
P1 0.50648(10) 0.0184(1) -0.28017(9) 0.0472(4) 1.000 . Uani d ?
F1 0.6264(2) 0.0062(2) -0.2974(2) 0.083(1) 1.000 . Uani d ?
F2 0.5312(2) -0.0028(3) -0.1723(2) 0.085(1) 1.000 . Uani d ?
F3 0.4879(3) -0.1013(2) -0.2940(2) 0.106(1) 1.000 . Uani d ?
F4 0.4818(3) 0.0395(3) -0.3863(2) 0.121(1) 1.000 . Uani d ?
F5 0.3861(2) 0.0312(2) -0.2609(2) 0.089(1) 1.000 . Uani d ?
F6 0.5254(3) 0.1383(2) -0.2641(3) 0.106(1) 1.000 G Uani d ?

loop_
_atom_type_symbol
_atom_type_oxidation_number
_atom_type_number_in_cell
_atom_type_scat_dispersion_real
_atom_type_scat_dispersion_imag
_atom_type_scat_source
C 0 84 0.003 0.002
;International Tables for Crystallography
(1992, Vol. C, Tables 4.2.6.8 and 6.1.1.1)
;
H 0 84 0.000 0.000
;International Tables for Crystallography
(1992, Vol. C, Table 6.1.1.2)
;
Cr 0 4 0.321 0.624
;International Tables for Crystallography
(1992, Vol. C, Tables 4.2.6.8 and 6.1.1.1)
;
F 0 48 0.017 0.010
;International Tables for Crystallography
(1992, Vol. C, Tables 4.2.6.8 and 6.1.1.1)
;
P 0 8 0.102 0.094
;International Tables for Crystallography
(1992, Vol. C, Tables 4.2.6.8 and 6.1.1.1)
;

loop_
_geom_angle_atom_site_label_1
_geom_angle_atom_site_label_2
_geom_angle_atom_site_label_3
_geom_angle
_geom_angle_site_symmetry_1
_geom_angle_site_symmetry_2
_geom_angle_site_symmetry_3
_geom_angle_publ_flag
C1 CR1 C2 37.2(2) . . . yes
C1 CR1 C3 66.5(2) . . . yes
C1 CR1 C4 78.3(2) . . . yes
C1 CR1 C5 65.9(2) . . . yes
C1 CR1 C6 36.8(2) . . . yes
C1 CR1 C8 169.3(2) . . . yes
C1 CR1 C9 148.8(2) . . . yes
C1 CR1 C10 118.6(2) . . . yes
C1 CR1 C11 97.5(2) . . . yes
C1 CR1 C12 94.1(2) . . . yes
C1 CR1 C13 110.8(2) . . . yes
C1 CR1 C14 139.5(2) . . . yes
C2 CR1 C3 36.7(2) . . . yes
C2 CR1 C4 66.3(2) . . . yes
C2 CR1 C5 78.3(2) . . . yes
C2 CR1 C6 66.8(2) . . . yes
C2 CR1 C8 133.7(2) . . . yes
C2 CR1 C9 165.7(2) . . . yes
C2 CR1 C10 154.9(2) . . . yes
C2 CR1 C11 123.1(2) . . . yes
C2 CR1 C12 99.2(2) . . . yes
C2 CR1 C13 92.7(2) . . . yes
C2 CR1 C14 106.3(2) . . . yes
C3 CR1 C4 36.8(2) . . . yes
C3 CR1 C5 66.4(2) . . . yes
C3 CR1 C6 78.6(2) . . . yes
C3 CR1 C8 102.9(2) . . . yes
C3 CR1 C9 129.0(2) . . . yes
C3 CR1 C10 161.3(2) . . . yes
C3 CR1 C11 159.5(2) . . . yes
C3 CR1 C12 127.3(2) . . . yes
C3 CR1 C13 102.2(2) . . . yes
C3 CR1 C14 92.2(2) . . . yes
C4 CR1 C5 36.9(2) . . . yes
C4 CR1 C6 66.4(2) . . . yes
C4 CR1 C8 92.6(2) . . . yes
C4 CR1 C9 100.4(2) . . . yes
C4 CR1 C10 124.6(2) . . . yes
C4 CR1 C11 156.6(2) . . . yes
C4 CR1 C12 164.1(2) . . . yes
C4 CR1 C13 132.7(2) . . . yes
C4 CR1 C14 105.5(2) . . . yes
C5 CR1 C6 36.5(2) . . . yes
C5 CR1 C8 109.8(2) . . . yes
C5 CR1 C9 94.1(2) . . . yes
C5 CR1 C10 98.4(2) . . . yes
C5 CR1 C11 120.3(2) . . . yes
C5 CR1 C12 150.5(2) . . . yes
C5 CR1 C13 168.6(2) . . . yes
C5 CR1 C14 138.1(2) . . . yes
C6 CR1 C8 143.2(2) . . . yes
C6 CR1 C9 113.7(2) . . . yes
C6 CR1 C10 95.6(2) . . . yes
C6 CR1 C11 96.4(2) . . . yes
C6 CR1 C12 115.3(2) . . . yes
C6 CR1 C13 144.9(2) . . . yes
C6 CR1 C14 170.7(2) . . . yes
C8 CR1 C9 37.8(2) . . . yes
C8 CR1 C10 71.1(2) . . . yes
C8 CR1 C11 93.0(2) . . . yes
C8 CR1 C12 93.3(2) . . . yes
C8 CR1 C13 71.5(2) . . . yes
C8 CR1 C14 37.8(2) . . . yes
C9 CR1 C10 37.6(2) . . . yes
C9 CR1 C11 71.2(2) . . . yes
C9 CR1 C12 93.3(2) . . . yes
C9 CR1 C13 93.2(2) . . . yes
C9 CR1 C14 71.3(2) . . . yes
C10 CR1 C11 37.8(2) . . . yes
C10 CR1 C12 71.3(2) . . . yes
C10 CR1 C13 92.7(2) . . . yes
C10 CR1 C14 92.9(2) . . . yes
C11 CR1 C12 37.5(1) . . . yes
C11 CR1 C13 70.5(1) . . . yes
C11 CR1 C14 92.7(2) . . . yes
C12 CR1 C13 37.4(1) . . . yes
C12 CR1 C14 71.2(2) . . . yes
C13 CR1 C14 37.9(2) . . . yes
CR1 C1 C2 71.6(3) . . . yes
CR1 C1 C6 74.0(3) . . . yes
CR1 C1 H1 127.4 . . . no
C2 C1 C6 121.6(4) . . . yes
C2 C1 H1 119.2 . . . no
C6 C1 H1 119.2 . . . no
CR1 C2 C1 71.2(3) . . . yes
CR1 C2 C3 71.6(3) . . . yes
CR1 C2 H2 129.2 . . . no
C1 C2 C3 119.5(4) . . . yes
C1 C2 H2 120.3 . . . no
C3 C2 H2 120.3 . . . no
CR1 C3 C2 71.7(3) . . . yes
CR1 C3 C4 71.5(3) . . . yes
CR1 C3 H3 129.2 . . . no
C2 C3 C4 120.1(4) . . . yes
C2 C3 H3 120.0 . . . no
C4 C3 H3 120.0 . . . no
CR1 C4 C3 71.7(3) . . . yes
CR1 C4 C5 72.3(3) . . . yes
CR1 C4 H4 128.5 . . . no
C3 C4 C5 120.3(4) . . . yes
C3 C4 H4 119.8 . . . no
C5 C4 H4 119.9 . . . no
CR1 C5 C4 70.8(3) . . . yes
CR1 C5 C6 73.4(3) . . . yes
CR1 C5 H5 128.7 . . . no
C4 C5 C6 121.1(4) . . . yes
C4 C5 H5 119.5 . . . no
C6 C5 H5 119.5 . . . no
CR1 C6 C1 69.2(2) . . . yes
CR1 C6 C5 70.1(2) . . . yes
CR1 C6 C7 132.1(3) . . . yes
C1 C6 C5 117.4(4) . . . yes
C1 C6 C7 121.2(4) . . . yes
C5 C6 C7 121.4(4) . . . yes
C6 C7 H7a 109.5 . . . no
C6 C7 H7b 109.5 . . . no
C6 C7 H7c 109.5 . . . no
H7a C7 H7b 109.5 . . . no
H7a C7 H7c 109.5 . . . no
H7b C7 H7c 109.5 . . . no
CR1 C8 C9 70.8(3) . . . yes
CR1 C8 C14 70.3(3) . . . yes
CR1 C8 H8 138.9 . . . no
C9 C8 C14 127.6(4) . . . yes
C9 C8 H8 116.2 . . . no
C14 C8 H8 116.2 . . . no
CR1 C9 C8 71.4(3) . . . yes
CR1 C9 C10 70.9(2) . . . yes
CR1 C9 H9 137.9 . . . no
C8 C9 C10 128.3(4) . . . yes
C8 C9 H9 115.8 . . . no
C10 C9 H9 115.8 . . . no
CR1 C10 C9 71.6(2) . . . yes
CR1 C10 C11 71.7(2) . . . yes
CR1 C10 H10 137.4 . . . no
C9 C10 C11 129.3(4) . . . yes
C9 C10 H10 115.3 . . . no
C11 C10 H10 115.3 . . . no
CR1 C11 C10 70.5(2) . . . yes
CR1 C11 C12 73.6(2) . . . yes
CR1 C11 H11 137.1 . . . no
C10 C11 C12 130.2(4) . . . yes
C10 C11 H11 114.9 . . . no
C12 C11 H11 114.9 . . . no
CR1 C12 C11 68.9(2) . . . yes
CR1 C12 C13 68.8(2) . . . yes
CR1 C12 C15 137.0(3) . . . yes
C11 C12 C13 124.8(4) . . . yes
C11 C12 C15 116.7(3) . . . yes
C13 C12 C15 118.4(3) . . . yes
CR1 C13 C12 73.9(2) . . . yes
CR1 C13 C14 70.5(2) . . . yes
CR1 C13 H13 136.8 . . . no
C12 C13 C14 130.4(4) . . . yes
C12 C13 H13 114.8 . . . no
C14 C13 H13 114.8 . . . no
CR1 C14 C8 71.9(2) . . . yes
CR1 C14 C13 71.7(2) . . . yes
CR1 C14 H14 137.1 . . . no
C8 C14 C13 129.4(4) . . . yes
C8 C14 H14 115.3 . . . no
C13 C14 H14 115.3 . . . no
C12 C15 C16 119.8(4) . . . yes
C12 C15 C20 122.2(4) . . . yes
C16 C15 C20 117.9(4) . . . yes
C15 C16 C17 121.4(4) . . . yes
C15 C16 H16 119.3 . . . no
C17 C16 H16 119.3 . . . no
C16 C17 C18 120.8(4) . . . yes
C16 C17 H17 119.6 . . . no
C18 C17 H17 119.6 . . . no
C17 C18 C19 117.7(4) . . . yes
C17 C18 C21 120.9(4) . . . yes
C19 C18 C21 121.3(4) . . . yes
C18 C19 C20 121.9(4) . . . yes
C18 C19 H19 119.1 . . . no
C20 C19 H19 119.1 . . . no
C15 C20 C19 120.3(4) . . . yes
C15 C20 H20 119.9 . . . no
C19 C20 H20 119.9 . . . no
C18 C21 H21a 109.5 . . . no
C18 C21 H21b 109.5 . . . no
C18 C21 H21c 109.5 . . . no
H21a C21 H21b 109.5 . . . no
H21a C21 H21c 109.5 . . . no
H21b C21 H21c 109.5 . . . no
F7 P2 F8 93.1(7) . . . yes
F7 P2 F9 89.8(7) . . . yes
F7 P2 F10 178.5(8) . . . yes
F7 P2 F11 92.6(8) . . . yes
F7 P2 F12 89.1(6) . . . yes
F7 P2 F13 91.8(9) . . . yes
F7 P2 F14 87.2(8) . . . yes
F7 P2 F15 59(1) . . . yes
F7 P2 F16 31(1) . . . yes
F7 P2 F17 112(1) . . . yes
F7 P2 F18 159(1) . . . yes
F8 P2 F9 88.3(8) . . . yes
F8 P2 F10 87.1(7) . . . yes
F8 P2 F11 93.7(9) . . . yes
F8 P2 F12 176.2(9) . . . yes
F8 P2 F13 139(1) . . . yes
F8 P2 F14 45(1) . . . yes
F8 P2 F15 128(1) . . . yes
F8 P2 F16 74(1) . . . yes
F8 P2 F17 50(1) . . . yes
F8 P2 F18 98(1) . . . yes
F9 P2 F10 91.8(7) . . . yes
F9 P2 F11 176.8(8) . . . yes
F9 P2 F12 88.7(9) . . . yes
F9 P2 F13 132(1) . . . yes
F9 P2 F14 42(1) . . . yes
F9 P2 F15 52(1) . . . yes
F9 P2 F16 114.0(10) . . . yes
F9 P2 F17 131(1) . . . yes
F9 P2 F18 73(1) . . . yes
F10 P2 F11 85.9(7) . . . yes
F10 P2 F12 90.8(7) . . . yes
F10 P2 F13 87.1(9) . . . yes
F10 P2 F14 94.0(8) . . . yes
F10 P2 F15 121(1) . . . yes
F10 P2 F16 147(1) . . . yes
F10 P2 F17 66(1) . . . yes
F10 P2 F18 21(1) . . . yes
F11 P2 F12 89.2(9) . . . yes
F11 P2 F13 45(1) . . . yes
F11 P2 F14 139(1) . . . yes
F11 P2 F15 127(1) . . . yes
F11 P2 F16 68(1) . . . yes
F11 P2 F17 48(1) . . . yes
F11 P2 F18 103(1) . . . yes
F12 P2 F13 43(1) . . . yes
F12 P2 F14 131(1) . . . yes
F12 P2 F15 50(1) . . . yes
F12 P2 F16 108(1) . . . yes
F12 P2 F17 131(1) . . . yes
F12 P2 F18 78(1) . . . yes
F13 P2 F14 174(1) . . . yes
F13 P2 F15 88(1) . . . yes
F13 P2 F16 89(1) . . . yes
F13 P2 F17 91(1) . . . yes
F13 P2 F18 90(1) . . . yes
F14 P2 F15 86(1) . . . yes
F14 P2 F16 92(1) . . . yes
F14 P2 F17 94(1) . . . yes
F14 P2 F18 88(1) . . . yes
F15 P2 F16 91(1) . . . yes
F15 P2 F17 172(1) . . . yes
F15 P2 F18 99(1) . . . yes
F16 P2 F17 81(1) . . . yes
F16 P2 F18 169(1) . . . yes
F17 P2 F18 87(1) . . . yes
P2 F7 F15 57(1) . . . yes
P2 F7 F16 70(1) . . . yes
F15 F7 F16 127(2) . . . yes
P2 F8 F14 66(1) . . . yes
P2 F8 F17 62(1) . . . yes
F14 F8 F17 126(2) . . . yes
P2 F9 F14 68(1) . . . yes
P2 F9 F15 60(1) . . . yes
F14 F9 F15 114(2) . . . yes
P2 F10 F17 54(1) . . . yes
P2 F10 F18 76(2) . . . yes
F17 F10 F18 130(2) . . . yes
P2 F11 F13 66(1) . . . yes
P2 F11 F17 63(1) . . . yes
F13 F11 F17 123(2) . . . yes
P2 F12 F13 67(1) . . . yes
P2 F12 F15 60(1) . . . yes
F13 F12 F15 118(1) . . . yes
P2 F13 F11 67(1) . . . yes
P2 F13 F12 68(1) . . . yes
F11 F13 F12 136(2) . . . yes
P2 F14 F8 67(1) . . . yes
P2 F14 F9 68(1) . . . yes
F8 F14 F9 134(2) . . . yes
P2 F15 F7 63(1) . . . yes
P2 F15 F9 67(1) . . . yes
P2 F15 F12 68(1) . . . yes
F7 F15 F9 101(2) . . . yes
F7 F15 F12 101(1) . . . yes
F9 F15 F12 111(2) . . . yes
P2 F16 F7 77(1) . . . yes
P2 F17 F8 66(1) . . . yes
P2 F17 F10 58(1) . . . yes
P2 F17 F11 67(1) . . . yes
F8 F17 F10 91(1) . . . yes
F8 F17 F11 124(2) . . . yes
F10 F17 F11 91(2) . . . yes
P2 F18 F10 81(2) . . . yes
F1 P1 F2 89.7(2) . . . yes
F1 P1 F3 91.5(2) . . . yes
F1 P1 F4 90.5(2) . . . yes
F1 P1 F5 179.0(2) . . . yes
F1 P1 F6 88.6(2) . . . yes
F2 P1 F3 88.7(2) . . . yes
F2 P1 F4 179.8(2) . . . yes
F2 P1 F5 89.4(2) . . . yes
F2 P1 F6 90.1(2) . . . yes
F3 P1 F4 91.3(2) . . . yes
F3 P1 F5 88.8(2) . . . yes
F3 P1 F6 178.8(2) . . . yes
F4 P1 F5 90.4(2) . . . yes
F4 P1 F6 89.9(2) . . . yes
F5 P1 F6 91.0(2) . . . yes

loop_
_geom_bond_atom_site_label_1
_geom_bond_atom_site_label_2
_geom_bond_distance
_geom_bond_site_symmetry_1
_geom_bond_site_symmetry_2
_geom_bond_publ_flag
CR1 C1 2.191(4) . . yes
CR1 C2 2.195(4) . . yes
CR1 C3 2.194(4) . . yes
CR1 C4 2.192(4) . . yes
CR1 C5 2.211(4) . . yes
CR1 C6 2.252(4) . . yes
CR1 C8 2.164(5) . . yes
CR1 C9 2.156(4) . . yes
CR1 C10 2.148(4) . . yes
CR1 C11 2.164(4) . . yes
CR1 C12 2.225(4) . . yes
CR1 C13 2.159(4) . . yes
CR1 C14 2.144(4) . . yes
C1 C2 1.399(6) . . yes
C1 C6 1.405(6) . . yes
C1 H1 0.95 . . no
C2 C3 1.383(7) . . yes
C2 H2 0.95 . . no
C3 C4 1.384(6) . . yes
C3 H3 0.95 . . no
C4 C5 1.395(6) . . yes
C4 H4 0.95 . . no
C5 C6 1.398(6) . . yes
C5 H5 0.95 . . no
C6 C7 1.488(6) . . yes
C7 H7a 0.95 . . no
C7 H7b 0.95 . . no
C7 H7c 0.95 . . no
C8 C9 1.401(6) . . yes
C8 C14 1.395(6) . . yes
C8 H8 0.95 . . no
C9 C10 1.385(6) . . yes
C9 H9 0.95 . . no
C10 C11 1.398(6) . . yes
C10 H10 0.95 . . no
C11 C12 1.412(5) . . yes
C11 H11 0.95 . . no
C12 C13 1.406(5) . . yes
C12 C15 1.491(6) . . yes
C13 C14 1.397(6) . . yes
C13 H13 0.95 . . no
C14 H14 0.95 . . no
C15 C16 1.382(6) . . yes
C15 C20 1.382(6) . . yes
C16 C17 1.372(6) . . yes
C16 H16 0.95 . . no
C17 C18 1.381(6) . . yes
C17 H17 0.95 . . no
C18 C19 1.374(6) . . yes
C18 C21 1.508(6) . . yes
C19 C20 1.377(6) . . yes
C19 H19 0.95 . . no
C20 H20 0.95 . . no
C21 H21a 0.95 . . no
C21 H21b 0.95 . . no
C21 H21c 0.95 . . no
P2 F7 1.54(1) . . yes
P2 F8 1.53(1) . . yes
P2 F9 1.53(1) . . yes
P2 F10 1.556(9) . . yes
P2 F11 1.54(1) . . yes
P2 F12 1.54(1) . . yes
P2 F13 1.53(2) . . yes
P2 F14 1.53(3) . . yes
P2 F15 1.45(3) . . yes
P2 F16 1.49(2) . . yes
P2 F17 1.49(3) . . yes
P2 F18 1.53(2) . . yes
F7 F15 1.49(3) . . yes
F7 F16 0.83(3) . . yes
F8 F14 1.19(4) . . yes
F8 F17 1.28(4) . . yes
F9 F14 1.12(3) . . yes
F9 F15 1.31(4) . . yes
F10 F17 1.67(3) . . yes
F10 F18 0.59(3) . . yes
F11 F13 1.20(3) . . yes
F11 F17 1.26(4) . . yes
F12 F13 1.14(4) . . yes
F12 F15 1.29(3) . . yes
P1 F1 1.570(3) . . yes
P1 F2 1.582(3) . . yes
P1 F3 1.550(3) . . yes
P1 F4 1.557(3) . . yes
P1 F5 1.583(3) . . yes
P1 F6 1.556(3) . . yes

loop_
_geom_contact_atom_site_label_1
_geom_contact_atom_site_label_2
_geom_contact_distance
_geom_contact_site_symmetry_1
_geom_contact_site_symmetry_2
_geom_contact_publ_flag
C1 F2 3.052(5) . 3_655 no
C1 F5 3.136(5) . 3_655 no
C2 F5 3.185(6) . 3_655 no
C2 F10 3.31(1) . . no
C3 F5 3.230(6) . 4 no
C3 F11 3.35(1) . . no
C4 F18 2.98(3) . 2_655 no
C4 F10 3.06(1) . 2_655 no
C4 F5 3.104(5) . 4 no
C5 F14 3.00(3) . 2_655 no
C5 F9 3.12(1) . 2_655 no
C5 F18 3.14(3) . 2_655 no
C5 F10 3.30(2) . 2_655 no
C8 F4 3.188(6) . 4 no
C8 F3 3.188(6) . 2_654 no
C9 F16 3.19(2) . 4_454 no
C9 F1 3.195(5) . 2_654 no
C9 F7 3.29(1) . 4_454 no
C9 F3 3.310(6) . 2_654 no
C10 F16 3.19(2) . 4_454 no
C11 F15 3.18(3) . 3_755 no
C11 F12 3.23(1) . 3_755 no
C11 F2 3.234(5) . . no
C12 F12 2.98(1) . 3_755 no
C13 F13 2.97(2) . . no
C13 F12 3.30(1) . 3_755 no
C14 F13 3.33(3) . . no
C16 F13 3.27(2) . 3_755 no
C20 F18 3.30(2) . . no
F7 F1 3.10(1) . 3_755 no
F8 F14 3.00(2) . 3_756 no
F8 F8 3.11(2) . 3_756 no
F11 F6 3.08(1) . 4 no
F14 F14 3.34(5) . 3_756 no
